data_7002600
loop_
_publ_author_name
'Homden, Damien'
'Redshaw, Carl'
'Warford, Lee'
'Hughes, David L.'
'Wright, Joseph A.'
'Dale, Sophie H.'
'Elsegood, Mark R. J.'

_publ_section_title
;
 Synthesis, structure and ethylene polymerisation behaviour of
 vanadium(iv and v) complexes bearing chelating aryloxides
;
_journal_issue 41
_journal_name_full 'Dalton Transactions'
_journal_page_first 8900
_journal_page_last 8910
_journal_paper_doi 10.1039/b901810g
_journal_year 2009
_chemical_formula_moiety 'C80 H110 O8 V2, 3(C2 H3 N)'
_chemical_formula_structural '[{VO(tBu-(C6H2-tBu,O-CH2-)3-tBu)}2].3(MeCN)'
_chemical_formula_sum 'C86 H119 N3 O8 V2'
_chemical_formula_weight 1424.72
_chemical_name_systematic
;
?
;
_space_group_IT_number 15
_symmetry_cell_setting monoclinic
_symmetry_Int_Tables_number 15
_symmetry_space_group_name_Hall '-C 2yc'
_symmetry_space_group_name_H-M 'C 1 2/c 1'
_atom_sites_solution_hydrogens geom
_atom_sites_solution_primary direct
_atom_sites_solution_secondary difmap
_cell_angle_alpha 90.00
_cell_angle_beta 93.323(4)
_cell_angle_gamma 90.00
_cell_formula_units_Z 4
_cell_length_a 15.5098(8)
_cell_length_b 19.2536(11)
_cell_length_c 28.7880(17)
_cell_measurement_reflns_used 52327
_cell_measurement_temperature 180(1)
_cell_measurement_theta_max 27.50
_cell_measurement_theta_min 3.69
_cell_volume 8582.2(8)
_computing_cell_refinement
;
CrysAlis RED, Oxford Diffraction Ltd., Version 1.171.27p20 beta
;
_computing_data_collection
;
CrysAlis CCD, Oxford Diffraction Ltd., Version 1.171.27p20 beta
;
_computing_data_reduction
;
CrysAlis RED, Oxford Diffraction Ltd., Version 1.171.27p20 beta
;
_computing_molecular_graphics 'CAMERON (Watkin <i>et al</i>, 1993)'
_computing_publication_material
;
SHELXL-97 (Sheldrick, 2008), PLATON (Spek, 2003), WinGX (Farrugia, 1999)
and enCIFer (Allen <i>et al.</i>, 2004)
;
_computing_structure_refinement 'SHELXL-97 (Sheldrick, 2008)'
_computing_structure_solution 'SHELXS-97 (Sheldrick, 2008)'
_diffrn_ambient_temperature 180(1)
_diffrn_detector_area_resol_mean 16.0050
_diffrn_measured_fraction_theta_full 0.994
_diffrn_measured_fraction_theta_max 0.994
_diffrn_measurement_device_type 'Oxford Diffraction Xcalibur 3/CCD'
_diffrn_measurement_method 'Thin slice \f and \w scans'
_diffrn_radiation_monochromator graphite
_diffrn_radiation_source 'Enhance (Mo) X-ray Source'
_diffrn_radiation_type Mo-K\a
_diffrn_radiation_wavelength 0.71073
_diffrn_reflns_av_R_equivalents 0.0500
_diffrn_reflns_av_sigmaI/netI 0.0407
_diffrn_reflns_limit_h_max 20
_diffrn_reflns_limit_h_min -20
_diffrn_reflns_limit_k_max 25
_diffrn_reflns_limit_k_min -25
_diffrn_reflns_limit_l_max 37
_diffrn_reflns_limit_l_min -37
_diffrn_reflns_number 52327
_diffrn_reflns_theta_full 27.50
_diffrn_reflns_theta_max 27.50
_diffrn_reflns_theta_min 3.69
_exptl_absorpt_coefficient_mu 0.269
_exptl_absorpt_correction_T_max 0.879
_exptl_absorpt_correction_T_min 0.766
_exptl_absorpt_correction_type multi-scan
_exptl_absorpt_process_details '(SADABS V2.10; Sheldrick, 2003)'
_exptl_crystal_colour 'very dark'
_exptl_crystal_density_diffrn 1.103
_exptl_crystal_density_method 'not measured'
_exptl_crystal_description block
_exptl_crystal_F_000 3064
_exptl_crystal_size_max 0.52
_exptl_crystal_size_mid 0.51
_exptl_crystal_size_min 0.48
_refine_diff_density_max 0.615
_refine_diff_density_min -0.434
_refine_diff_density_rms 0.054
_refine_ls_extinction_method none
_refine_ls_goodness_of_fit_ref 1.052
_refine_ls_hydrogen_treatment constr
_refine_ls_matrix_type full
_refine_ls_number_parameters 460
_refine_ls_number_reflns 9782
_refine_ls_number_restraints 0
_refine_ls_restrained_S_all 1.052
_refine_ls_R_factor_all 0.0957
_refine_ls_R_factor_gt 0.0627
_refine_ls_shift/su_max 0.017
_refine_ls_shift/su_mean 0.000
_refine_ls_structure_factor_coef Fsqd
_refine_ls_weighting_details 'calc w=1/[\s^2^(Fo^2^)+(0.0802P)^2^+10.1069P] where P=(Fo^2^+2Fc^2^)/3'
_refine_ls_weighting_scheme calc
_refine_ls_wR_factor_gt 0.1495
_refine_ls_wR_factor_ref 0.1634
_reflns_number_gt 7118
_reflns_number_total 9782
_reflns_threshold_expression I>2sigma(I)
_cod_data_source_file b901810g.txt
_cod_data_source_block 8
_cod_original_sg_symbol_H-M C2/c
_cod_database_code 7002600

loop_
_symmetry_equiv_pos_as_xyz
'x, y, z'
'-x, y, -z+1/2'
'x+1/2, y+1/2, z'
'-x+1/2, y+1/2, -z+1/2'
'-x, -y, -z'
'x, -y, z-1/2'
'-x+1/2, -y+1/2, -z'
'x+1/2, -y+1/2, z-1/2'

loop_
_atom_site_label
_atom_site_type_symbol
_atom_site_fract_x
_atom_site_fract_y
_atom_site_fract_z
_atom_site_U_iso_or_equiv
_atom_site_adp_type
_atom_site_occupancy
_atom_site_symmetry_multiplicity
_atom_site_calc_flag
_atom_site_refinement_flags
_atom_site_disorder_assembly
_atom_site_disorder_group
O1A O 0.54511(10) 0.39541(9) 0.12746(6) 0.0307(4) Uani 1 1 d . . .
C1A C 0.37218(14) 0.37034(12) 0.37432(8) 0.0270(5) Uani 1 1 d . . .
C2A C 0.33128(15) 0.36933(13) 0.41673(8) 0.0321(5) Uani 1 1 d . . .
C3A C 0.24496(17) 0.34797(14) 0.41431(9) 0.0376(6) Uani 1 1 d . . .
H3A H 0.2164 0.3463 0.4418 0.045 Uiso 1 1 calc R . .
C4A C 0.19886(16) 0.32892(13) 0.37307(10) 0.0361(6) Uani 1 1 d . A .
C5A C 0.24230(15) 0.33095(12) 0.33217(9) 0.0307(5) Uani 1 1 d . . .
H5A H 0.2133 0.3181 0.3043 0.037 Uiso 1 1 calc R . .
C6A C 0.32847(14) 0.35182(11) 0.33206(8) 0.0266(5) Uani 1 1 d . . .
C41A C 0.10204(18) 0.31135(18) 0.37263(11) 0.0500(8) Uani 1 1 d . . .
C42A C 0.0537(3) 0.3807(3) 0.3826(2) 0.0724(14) Uani 0.80 1 d P A 1
H42A H 0.0649 0.4142 0.3590 0.109 Uiso 0.80 1 calc PR A 1
H42B H 0.0737 0.3985 0.4125 0.109 Uiso 0.80 1 calc PR A 1
H42C H -0.0073 0.3721 0.3825 0.109 Uiso 0.80 1 calc PR A 1
C43A C 0.0837(3) 0.2586(3) 0.4089(2) 0.0744(15) Uani 0.80 1 d P A 1
H43A H 0.0229 0.2492 0.4080 0.112 Uiso 0.80 1 calc PR A 1
H43B H 0.1022 0.2761 0.4391 0.112 Uiso 0.80 1 calc PR A 1
H43C H 0.1144 0.2165 0.4030 0.112 Uiso 0.80 1 calc PR A 1
C44A C 0.0658(3) 0.2865(4) 0.32461(17) 0.0871(19) Uani 0.80 1 d P A 1
H44A H 0.0791 0.3200 0.3014 0.131 Uiso 0.80 1 calc PR A 1
H44B H 0.0043 0.2812 0.3250 0.131 Uiso 0.80 1 calc PR A 1
H44C H 0.0913 0.2426 0.3174 0.131 Uiso 0.80 1 calc PR A 1
C42Y C 0.097(2) 0.2331(19) 0.3546(14) 0.149(13) Uiso 0.20 1 d P A 2
H42Z H 0.1380 0.2053 0.3727 0.223 Uiso 0.20 1 calc PR A 2
H42Y H 0.1107 0.2316 0.3225 0.223 Uiso 0.20 1 calc PR A 2
H42X H 0.0400 0.2153 0.3577 0.223 Uiso 0.20 1 calc PR A 2
C43Y C 0.050(3) 0.359(2) 0.3532(14) 0.140(14) Uiso 0.20 1 d P A 2
H43Z H 0.0092 0.3737 0.3749 0.210 Uiso 0.20 1 calc PR A 2
H43Y H 0.0203 0.3405 0.3259 0.210 Uiso 0.20 1 calc PR A 2
H43X H 0.0840 0.3987 0.3446 0.210 Uiso 0.20 1 calc PR A 2
C44Y C 0.077(2) 0.2938(16) 0.4253(10) 0.098(9) Uiso 0.20 1 d P A 2
H44Z H 0.1170 0.2600 0.4386 0.147 Uiso 0.20 1 calc PR A 2
H44Y H 0.0196 0.2755 0.4248 0.147 Uiso 0.20 1 calc PR A 2
H44X H 0.0806 0.3354 0.4437 0.147 Uiso 0.20 1 calc PR A 2
C21A C 0.37744(18) 0.39432(16) 0.46266(9) 0.0420(6) Uani 1 1 d . . .
C22A C 0.4570(2) 0.35026(19) 0.47600(10) 0.0539(8) Uani 1 1 d . . .
H22A H 0.4839 0.3671 0.5047 0.081 Uiso 1 1 calc R . .
H22B H 0.4971 0.3532 0.4519 0.081 Uiso 1 1 calc R . .
H22C H 0.4399 0.3028 0.4798 0.081 Uiso 1 1 calc R . .
C23A C 0.4036(2) 0.47132(17) 0.45691(11) 0.0606(9) Uani 1 1 d . . .
H23A H 0.4323 0.4876 0.4853 0.091 Uiso 1 1 calc R . .
H23B H 0.3529 0.4988 0.4499 0.091 Uiso 1 1 calc R . .
H23C H 0.4419 0.4753 0.4320 0.091 Uiso 1 1 calc R . .
C24A C 0.3174(2) 0.3908(2) 0.50354(11) 0.0646(10) Uani 1 1 d . . .
H24A H 0.3480 0.4066 0.5315 0.097 Uiso 1 1 calc R . .
H24B H 0.2988 0.3437 0.5076 0.097 Uiso 1 1 calc R . .
H24C H 0.2679 0.4199 0.4969 0.097 Uiso 1 1 calc R . .
C7A C 0.36972(14) 0.36077(12) 0.28600(8) 0.0271(5) Uani 1 1 d . . .
H7A1 H 0.3396 0.3317 0.2628 0.032 Uiso 1 1 calc R . .
H7A2 H 0.4292 0.3451 0.2893 0.032 Uiso 1 1 calc R . .
O1B O 0.41254(11) 0.39308(9) 0.19714(6) 0.0310(4) Uani 1 1 d . . .
C1B C 0.39000(13) 0.44907(11) 0.22314(8) 0.0259(5) Uani 1 1 d . . .
C2B C 0.36804(14) 0.43568(12) 0.26886(8) 0.0265(5) Uani 1 1 d . . .
C3B C 0.34190(16) 0.49124(13) 0.29570(9) 0.0337(5) Uani 1 1 d . . .
H3B H 0.3271 0.4829 0.3260 0.040 Uiso 1 1 calc R . .
C4B C 0.33724(18) 0.55891(13) 0.27861(9) 0.0369(6) Uani 1 1 d . B .
C5B C 0.36039(17) 0.57012(13) 0.23309(9) 0.0348(5) Uani 1 1 d . . .
H5B H 0.3588 0.6151 0.2214 0.042 Uiso 1 1 calc R . .
C6B C 0.38593(14) 0.51604(12) 0.20440(8) 0.0278(5) Uani 1 1 d . . .
C7B C 0.39970(15) 0.52950(12) 0.15328(8) 0.0288(5) Uani 1 1 d . . .
H7B1 H 0.4182 0.5772 0.1494 0.035 Uiso 1 1 calc R . .
H7B2 H 0.4450 0.4993 0.1432 0.035 Uiso 1 1 calc R . .
C41B C 0.3073(2) 0.61966(14) 0.30897(11) 0.0523(8) Uani 1 1 d . . .
C42B C 0.2767(8) 0.5972(5) 0.3548(4) 0.103(3) Uiso 0.537(7) 1 d P B 1
H42D H 0.2282 0.5665 0.3499 0.155 Uiso 0.537(7) 1 calc PR B 1
H42E H 0.2597 0.6372 0.3720 0.155 Uiso 0.537(7) 1 calc PR B 1
H42F H 0.3225 0.5734 0.3721 0.155 Uiso 0.537(7) 1 calc PR B 1
C43B C 0.3845(5) 0.6689(4) 0.3175(3) 0.076(2) Uiso 0.537(7) 1 d P B 1
H43D H 0.4072 0.6813 0.2883 0.115 Uiso 0.537(7) 1 calc PR B 1
H43E H 0.4286 0.6462 0.3367 0.115 Uiso 0.537(7) 1 calc PR B 1
H43F H 0.3661 0.7101 0.3329 0.115 Uiso 0.537(7) 1 calc PR B 1
C44B C 0.2381(4) 0.6628(3) 0.2808(2) 0.0515(16) Uiso 0.537(7) 1 d P B 1
H44D H 0.2610 0.6781 0.2523 0.077 Uiso 0.537(7) 1 calc PR B 1
H443 H 0.2225 0.7024 0.2987 0.077 Uiso 0.537(7) 1 calc PR B 1
H44F H 0.1879 0.6346 0.2739 0.077 Uiso 0.537(7) 1 calc PR B 1
C42Z C 0.3720(6) 0.6321(5) 0.3486(3) 0.077(3) Uiso 0.463(7) 1 d P B 2
H42W H 0.3854 0.5889 0.3641 0.116 Uiso 0.463(7) 1 calc PR B 2
H42V H 0.3485 0.6639 0.3702 0.116 Uiso 0.463(7) 1 calc PR B 2
H42U H 0.4236 0.6514 0.3371 0.116 Uiso 0.463(7) 1 calc PR B 2
C43Z C 0.2926(10) 0.6860(7) 0.2829(4) 0.115(4) Uiso 0.463(7) 1 d P B 2
H43W H 0.2749 0.7214 0.3039 0.173 Uiso 0.463(7) 1 calc PR B 2
H43V H 0.2483 0.6794 0.2586 0.173 Uiso 0.463(7) 1 calc PR B 2
H43U H 0.3452 0.7000 0.2696 0.173 Uiso 0.463(7) 1 calc PR B 2
C44Z C 0.2245(6) 0.5954(4) 0.3352(3) 0.065(2) Uiso 0.463(7) 1 d P B 2
H44W H 0.2387 0.5550 0.3536 0.098 Uiso 0.463(7) 1 calc PR B 2
H44V H 0.1784 0.5846 0.3127 0.098 Uiso 0.463(7) 1 calc PR B 2
H44U H 0.2068 0.6321 0.3551 0.098 Uiso 0.463(7) 1 calc PR B 2
O1C O 0.36365(11) 0.40392(9) 0.09964(6) 0.0339(4) Uani 1 1 d . . .
C1C C 0.30181(15) 0.45512(12) 0.09791(8) 0.0282(5) Uani 1 1 d . . .
C2C C 0.31743(14) 0.51674(12) 0.12310(8) 0.0266(5) Uani 1 1 d . . .
C3C C 0.25259(15) 0.56730(12) 0.12181(8) 0.0297(5) Uani 1 1 d . . .
H3C H 0.2623 0.6084 0.1383 0.036 Uiso 1 1 calc R . .
C4C C 0.17450(15) 0.55818(13) 0.09688(9) 0.0324(5) Uani 1 1 d . . .
C5C C 0.16263(16) 0.49660(13) 0.07140(9) 0.0340(5) Uani 1 1 d . . .
H5C H 0.1108 0.4905 0.0540 0.041 Uiso 1 1 calc R . .
C6C C 0.22445(16) 0.44393(12) 0.07082(8) 0.0309(5) Uani 1 1 d . . .
C7C C 0.20836(18) 0.37661(14) 0.04250(10) 0.0420(6) Uani 1 1 d . . .
C41C C 0.10240(17) 0.61356(14) 0.09582(10) 0.0414(6) Uani 1 1 d . . .
C42C C 0.0915(2) 0.64375(19) 0.04658(13) 0.0653(10) Uani 1 1 d . . .
H42G H 0.0471 0.6785 0.0455 0.098 Uiso 1 1 calc R . .
H42H H 0.0758 0.6073 0.0249 0.098 Uiso 1 1 calc R . .
H42I H 0.1450 0.6644 0.0384 0.098 Uiso 1 1 calc R . .
C43C C 0.01616(19) 0.58036(18) 0.10783(13) 0.0582(9) Uani 1 1 d . . .
H43G H -0.0281 0.6153 0.1070 0.087 Uiso 1 1 calc R . .
H43H H 0.0221 0.5604 0.1384 0.087 Uiso 1 1 calc R . .
H43I H 0.0007 0.5447 0.0855 0.087 Uiso 1 1 calc R . .
C44C C 0.1231(2) 0.67237(18) 0.13040(16) 0.0740(12) Uani 1 1 d . . .
H44G H 0.0771 0.7058 0.1285 0.111 Uiso 1 1 calc R . .
H44H H 0.1761 0.6944 0.1230 0.111 Uiso 1 1 calc R . .
H44I H 0.1291 0.6538 0.1614 0.111 Uiso 1 1 calc R . .
C71C C 0.2062(2) 0.31347(15) 0.07572(12) 0.0555(8) Uani 1 1 d . . .
H71A H 0.1962 0.2718 0.0579 0.083 Uiso 1 1 calc R . .
H71B H 0.1607 0.3195 0.0965 0.083 Uiso 1 1 calc R . .
H71C H 0.2605 0.3099 0.0933 0.083 Uiso 1 1 calc R . .
C72C C 0.2785(2) 0.36709(19) 0.00736(12) 0.0612(9) Uani 1 1 d . . .
H72A H 0.2675 0.3252 -0.0101 0.092 Uiso 1 1 calc R . .
H72B H 0.3341 0.3641 0.0237 0.092 Uiso 1 1 calc R . .
H72C H 0.2777 0.4060 -0.0135 0.092 Uiso 1 1 calc R . .
C73C C 0.1209(2) 0.37856(19) 0.01448(13) 0.0626(9) Uani 1 1 d . . .
H73A H 0.1131 0.3362 -0.0028 0.094 Uiso 1 1 calc R . .
H73B H 0.1199 0.4172 -0.0066 0.094 Uiso 1 1 calc R . .
H73C H 0.0753 0.3835 0.0354 0.094 Uiso 1 1 calc R . .
V1 V 0.44004(2) 0.36704(2) 0.140886(14) 0.02803(12) Uani 1 1 d . . .
O1 O 0.43503(12) 0.28434(9) 0.13857(6) 0.0392(4) Uani 1 1 d . . .
N81 N 0.3017(5) 0.8437(3) 0.3033(2) 0.167(3) Uani 1 1 d . . .
C82 C 0.3275(3) 0.8969(2) 0.29514(15) 0.0804(13) Uani 1 1 d . . .
C83 C 0.3534(3) 0.9645(2) 0.28804(18) 0.0881(13) Uani 1 1 d . . .
H83A H 0.3072 0.9898 0.2722 0.132 Uiso 1 1 calc R . .
H83B H 0.4029 0.9646 0.2695 0.132 Uiso 1 1 calc R . .
H83C H 0.3682 0.9861 0.3175 0.132 Uiso 1 1 calc R . .
N91 N 0.5000 0.0729(3) 0.2500 0.110(2) Uani 1 2 d S . .
C92 C 0.5000 0.1320(3) 0.2500 0.0647(13) Uani 1 2 d S . .
C93 C 0.5000 0.2063(3) 0.2500 0.0814(17) Uani 1 2 d S . .
H93A H 0.5119 0.2229 0.2196 0.122 Uiso 0.50 1 calc PR . .
H93B H 0.5436 0.2229 0.2723 0.122 Uiso 0.50 1 calc PR . .
H93C H 0.4445 0.2229 0.2581 0.122 Uiso 0.50 1 calc PR . .

loop_
_atom_site_aniso_label
_atom_site_aniso_U_11
_atom_site_aniso_U_22
_atom_site_aniso_U_33
_atom_site_aniso_U_23
_atom_site_aniso_U_13
_atom_site_aniso_U_12
O1A 0.0259(8) 0.0370(9) 0.0298(9) 0.0044(7) 0.0070(7) 0.0078(7)
C1A 0.0235(10) 0.0271(11) 0.0308(12) -0.0025(9) 0.0052(9) -0.0043(9)
C2A 0.0305(12) 0.0357(13) 0.0308(12) -0.0060(10) 0.0066(10) -0.0046(10)
C3A 0.0342(13) 0.0446(15) 0.0355(14) -0.0053(11) 0.0146(11) -0.0070(11)
C4A 0.0267(12) 0.0358(13) 0.0465(15) -0.0068(11) 0.0081(11) -0.0070(10)
C5A 0.0305(12) 0.0282(12) 0.0331(12) -0.0047(10) -0.0004(10) -0.0037(9)
C6A 0.0281(11) 0.0231(11) 0.0291(12) -0.0018(9) 0.0051(9) -0.0010(9)
C41A 0.0299(14) 0.066(2) 0.0555(18) -0.0096(15) 0.0106(13) -0.0152(13)
C42A 0.0268(19) 0.092(4) 0.100(4) -0.001(3) 0.016(2) 0.005(2)
C43A 0.047(2) 0.086(4) 0.091(4) 0.015(3) 0.012(2) -0.037(3)
C44A 0.035(2) 0.161(6) 0.066(3) -0.032(3) 0.006(2) -0.046(3)
C21A 0.0385(14) 0.0579(17) 0.0304(13) -0.0120(12) 0.0086(11) -0.0100(13)
C22A 0.0493(17) 0.080(2) 0.0326(15) 0.0007(14) 0.0039(13) -0.0036(16)
C23A 0.070(2) 0.060(2) 0.0515(19) -0.0256(16) 0.0020(16) -0.0178(17)
C24A 0.0543(19) 0.105(3) 0.0360(16) -0.0202(17) 0.0166(14) -0.0149(19)
C7A 0.0274(11) 0.0263(11) 0.0276(11) -0.0030(9) 0.0028(9) 0.0011(9)
O1B 0.0331(9) 0.0308(8) 0.0299(9) 0.0012(7) 0.0083(7) 0.0076(7)
C1B 0.0203(10) 0.0258(11) 0.0314(12) -0.0030(9) 0.0008(9) 0.0016(8)
C2B 0.0228(10) 0.0267(11) 0.0299(12) -0.0017(9) 0.0004(9) 0.0001(9)
C3B 0.0391(14) 0.0313(13) 0.0308(13) -0.0041(10) 0.0026(10) 0.0021(10)
C4B 0.0441(14) 0.0298(13) 0.0367(14) -0.0069(11) -0.0005(11) 0.0028(11)
C5B 0.0400(13) 0.0243(12) 0.0394(14) 0.0002(10) -0.0042(11) 0.0001(10)
C6B 0.0230(10) 0.0293(12) 0.0307(12) 0.0003(9) -0.0008(9) -0.0015(9)
C7B 0.0258(11) 0.0277(12) 0.0333(12) 0.0042(10) 0.0034(9) -0.0011(9)
C41B 0.081(2) 0.0291(14) 0.0466(17) -0.0102(12) 0.0049(16) 0.0107(14)
O1C 0.0314(9) 0.0331(9) 0.0371(9) -0.0026(7) 0.0021(7) 0.0114(7)
C1C 0.0281(11) 0.0288(12) 0.0283(12) 0.0047(9) 0.0052(9) 0.0067(9)
C2C 0.0259(11) 0.0271(11) 0.0271(11) 0.0055(9) 0.0047(9) 0.0022(9)
C3C 0.0319(12) 0.0262(12) 0.0312(12) 0.0006(10) 0.0039(10) 0.0030(9)
C4C 0.0291(12) 0.0331(13) 0.0351(13) 0.0039(10) 0.0041(10) 0.0085(10)
C5C 0.0264(12) 0.0392(14) 0.0360(13) 0.0014(11) -0.0028(10) 0.0044(10)
C6C 0.0315(12) 0.0314(12) 0.0300(12) -0.0008(10) 0.0027(10) 0.0020(10)
C7C 0.0410(14) 0.0414(15) 0.0432(15) -0.0133(12) -0.0020(12) 0.0054(12)
C41C 0.0313(13) 0.0369(14) 0.0558(17) 0.0007(12) 0.0009(12) 0.0122(11)
C42C 0.0470(18) 0.070(2) 0.079(2) 0.0277(19) 0.0041(17) 0.0261(16)
C43C 0.0344(15) 0.060(2) 0.081(2) 0.0061(17) 0.0119(15) 0.0161(14)
C44C 0.0510(19) 0.053(2) 0.117(3) -0.029(2) -0.007(2) 0.0265(16)
C71C 0.0592(19) 0.0366(16) 0.070(2) -0.0073(15) -0.0024(16) -0.0036(14)
C72C 0.061(2) 0.070(2) 0.0538(19) -0.0301(17) 0.0109(16) 0.0034(17)
C73C 0.058(2) 0.065(2) 0.063(2) -0.0243(17) -0.0168(17) 0.0001(16)
V1 0.0256(2) 0.0288(2) 0.0303(2) -0.00046(17) 0.00683(15) 0.00780(16)
O1 0.0414(10) 0.0319(9) 0.0447(10) -0.0022(8) 0.0070(8) 0.0096(8)
N81 0.202(6) 0.097(4) 0.190(6) 0.045(4) -0.091(5) -0.032(4)
C82 0.095(3) 0.066(3) 0.076(3) -0.001(2) -0.037(2) -0.001(2)
C83 0.062(2) 0.073(3) 0.129(4) -0.018(3) 0.001(2) -0.009(2)
N91 0.103(4) 0.059(3) 0.171(6) 0.000 0.041(4) 0.000
C92 0.067(3) 0.050(3) 0.080(4) 0.000 0.027(3) 0.000
C93 0.111(5) 0.044(3) 0.090(4) 0.000 0.017(4) 0.000

loop_
_atom_type_symbol
_atom_type_description
_atom_type_scat_dispersion_real
_atom_type_scat_dispersion_imag
_atom_type_scat_source
C C 0.0033 0.0016 'International Tables Vol C Tables 4.2.6.8 and 6.1.1.4'
H H 0.0000 0.0000 'International Tables Vol C Tables 4.2.6.8 and 6.1.1.4'
N N 0.0061 0.0033 'International Tables Vol C Tables 4.2.6.8 and 6.1.1.4'
O O 0.0106 0.0060 'International Tables Vol C Tables 4.2.6.8 and 6.1.1.4'
V V 0.3005 0.5294 'International Tables Vol C Tables 4.2.6.8 and 6.1.1.4'

loop_
_geom_angle_atom_site_label_1
_geom_angle_atom_site_label_2
_geom_angle_atom_site_label_3
_geom_angle
_geom_angle_site_symmetry_1
_geom_angle_site_symmetry_3
_geom_angle_publ_flag
C1A O1A V1 140.15(15) 2_655 . ?
O1A C1A C6A 117.50(19) 2_655 . ?
O1A C1A C2A 120.4(2) 2_655 . ?
C6A C1A C2A 121.9(2) . . ?
C3A C2A C1A 116.0(2) . . ?
C3A C2A C21A 122.0(2) . . ?
C1A C2A C21A 121.9(2) . . ?
C2A C3A C4A 124.1(2) . . ?
C2A C3A H3A 118.0 . . ?
C4A C3A H3A 118.0 . . ?
C5A C4A C3A 117.5(2) . . ?
C5A C4A C41A 121.3(2) . . ?
C3A C4A C41A 121.0(2) . . ?
C4A C5A C6A 121.4(2) . . ?
C4A C5A H5A 119.3 . . ?
C6A C5A H5A 119.3 . . ?
C5A C6A C1A 119.0(2) . . ?
C5A C6A C7A 119.2(2) . . ?
C1A C6A C7A 121.5(2) . . ?
C43Y C41A C43A 129.3(18) . . ?
C43Y C41A C44A 69.9(18) . . ?
C43A C41A C44A 110.0(4) . . ?
C43Y C41A C4A 114.6(18) . . ?
C43A C41A C4A 111.6(3) . . ?
C44A C41A C4A 112.4(3) . . ?
C43A C41A C42A 109.8(4) . . ?
C44A C41A C42A 106.0(4) . . ?
C4A C41A C42A 106.8(3) . . ?
C43Y C41A C42Y 120(2) . . ?
C43A C41A C42Y 65.1(14) . . ?
C44A C41A C42Y 53.5(14) . . ?
C4A C41A C42Y 103.8(14) . . ?
C42A C41A C42Y 148.4(14) . . ?
C43Y C41A C44Y 112(2) . . ?
C44A C41A C44Y 133.0(11) . . ?
C4A C41A C44Y 108.8(11) . . ?
C42A C41A C44Y 82.3(11) . . ?
C42Y C41A C44Y 95.6(18) . . ?
C41A C42A H42A 109.5 . . ?
C41A C42A H42B 109.5 . . ?
H42A C42A H42B 109.5 . . ?
C41A C42A H42C 109.5 . . ?
H42A C42A H42C 109.5 . . ?
H42B C42A H42C 109.5 . . ?
C41A C43A H43A 109.5 . . ?
C41A C43A H43B 109.5 . . ?
H43A C43A H43B 109.5 . . ?
C41A C43A H43C 109.5 . . ?
H43A C43A H43C 109.5 . . ?
H43B C43A H43C 109.5 . . ?
C41A C44A H44A 109.5 . . ?
C41A C44A H44B 109.5 . . ?
H44A C44A H44B 109.5 . . ?
C41A C44A H44C 109.5 . . ?
H44A C44A H44C 109.5 . . ?
H44B C44A H44C 109.5 . . ?
C41A C42Y H42Z 109.5 . . ?
C41A C42Y H42Y 109.5 . . ?
H42Z C42Y H42Y 109.5 . . ?
C41A C42Y H42X 109.5 . . ?
H42Z C42Y H42X 109.5 . . ?
H42Y C42Y H42X 109.5 . . ?
C41A C43Y H43Z 109.5 . . ?
C41A C43Y H43Y 109.5 . . ?
H43Z C43Y H43Y 109.5 . . ?
C41A C43Y H43X 109.5 . . ?
H43Z C43Y H43X 109.5 . . ?
H43Y C43Y H43X 109.5 . . ?
C41A C44Y H44Z 109.5 . . ?
C41A C44Y H44Y 109.5 . . ?
H44Z C44Y H44Y 109.5 . . ?
C41A C44Y H44X 109.5 . . ?
H44Z C44Y H44X 109.5 . . ?
H44Y C44Y H44X 109.5 . . ?
C22A C21A C2A 111.7(2) . . ?
C22A C21A C24A 107.3(3) . . ?
C2A C21A C24A 111.6(2) . . ?
C22A C21A C23A 110.2(3) . . ?
C2A C21A C23A 108.6(2) . . ?
C24A C21A C23A 107.3(3) . . ?
C21A C22A H22A 109.5 . . ?
C21A C22A H22B 109.5 . . ?
H22A C22A H22B 109.5 . . ?
C21A C22A H22C 109.5 . . ?
H22A C22A H22C 109.5 . . ?
H22B C22A H22C 109.5 . . ?
C21A C23A H23A 109.5 . . ?
C21A C23A H23B 109.5 . . ?
H23A C23A H23B 109.5 . . ?
C21A C23A H23C 109.5 . . ?
H23A C23A H23C 109.5 . . ?
H23B C23A H23C 109.5 . . ?
C21A C24A H24A 109.5 . . ?
C21A C24A H24B 109.5 . . ?
H24A C24A H24B 109.5 . . ?
C21A C24A H24C 109.5 . . ?
H24A C24A H24C 109.5 . . ?
H24B C24A H24C 109.5 . . ?
C6A C7A C2B 113.00(18) . . ?
C6A C7A H7A1 109.0 . . ?
C2B C7A H7A1 109.0 . . ?
C6A C7A H7A2 109.0 . . ?
C2B C7A H7A2 109.0 . . ?
H7A1 C7A H7A2 107.8 . . ?
C1B O1B V1 143.66(15) . . ?
O1B C1B C6B 121.5(2) . . ?
O1B C1B C2B 116.9(2) . . ?
C6B C1B C2B 121.6(2) . . ?
C3B C2B C1B 118.3(2) . . ?
C3B C2B C7A 123.2(2) . . ?
C1B C2B C7A 118.50(19) . . ?
C4B C3B C2B 122.2(2) . . ?
C4B C3B H3B 118.9 . . ?
C2B C3B H3B 118.9 . . ?
C3B C4B C5B 117.7(2) . . ?
C3B C4B C41B 121.2(2) . . ?
C5B C4B C41B 121.0(2) . . ?
C4B C5B C6B 122.4(2) . . ?
C4B C5B H5B 118.8 . . ?
C6B C5B H5B 118.8 . . ?
C1B C6B C5B 117.8(2) . . ?
C1B C6B C7B 121.6(2) . . ?
C5B C6B C7B 120.3(2) . . ?
C2C C7B C6B 111.39(18) . . ?
C2C C7B H7B1 109.3 . . ?
C6B C7B H7B1 109.3 . . ?
C2C C7B H7B2 109.3 . . ?
C6B C7B H7B2 109.3 . . ?
H7B1 C7B H7B2 108.0 . . ?
C43Z C41B C42B 130.2(7) . . ?
C43Z C41B C42Z 108.8(7) . . ?
C42B C41B C42Z 66.7(6) . . ?
C43Z C41B C43B 69.3(6) . . ?
C42B C41B C43B 108.8(6) . . ?
C42Z C41B C43B 45.3(4) . . ?
C43Z C41B C4B 113.9(6) . . ?
C42B C41B C4B 113.7(5) . . ?
C42Z C41B C4B 110.0(4) . . ?
C43B C41B C4B 107.5(4) . . ?
C42B C41B C44B 111.9(5) . . ?
C42Z C41B C44B 136.7(5) . . ?
C43B C41B C44B 105.3(4) . . ?
C4B C41B C44B 109.3(3) . . ?
C43Z C41B C44Z 112.6(7) . . ?
C42Z C41B C44Z 102.0(5) . . ?
C43B C41B C44Z 138.2(5) . . ?
C4B C41B C44Z 108.8(4) . . ?
C44B C41B C44Z 81.6(4) . . ?
C41B C42B H42D 109.5 . . ?
C41B C42B H42E 109.5 . . ?
H42D C42B H42E 109.5 . . ?
C41B C42B H42F 109.5 . . ?
H42D C42B H42F 109.5 . . ?
H42E C42B H42F 109.5 . . ?
C41B C43B H43D 109.5 . . ?
C41B C43B H43E 109.5 . . ?
H43D C43B H43E 109.5 . . ?
C41B C43B H43F 109.5 . . ?
H43D C43B H43F 109.5 . . ?
H43E C43B H43F 109.5 . . ?
C41B C44B H44D 109.5 . . ?
C41B C44B H443 109.5 . . ?
H44D C44B H443 109.5 . . ?
C41B C44B H44F 109.5 . . ?
H44D C44B H44F 109.5 . . ?
H443 C44B H44F 109.5 . . ?
C41B C42Z H42W 109.5 . . ?
C41B C42Z H42V 109.5 . . ?
H42W C42Z H42V 109.5 . . ?
C41B C42Z H42U 109.5 . . ?
H42W C42Z H42U 109.5 . . ?
H42V C42Z H42U 109.5 . . ?
C41B C43Z H43W 109.5 . . ?
C41B C43Z H43V 109.5 . . ?
H43W C43Z H43V 109.5 . . ?
C41B C43Z H43U 109.5 . . ?
H43W C43Z H43U 109.5 . . ?
H43V C43Z H43U 109.5 . . ?
C41B C44Z H44W 109.5 . . ?
C41B C44Z H44V 109.5 . . ?
H44W C44Z H44V 109.5 . . ?
C41B C44Z H44U 109.5 . . ?
H44W C44Z H44U 109.5 . . ?
H44V C44Z H44U 109.5 . . ?
C1C O1C V1 138.42(15) . . ?
O1C C1C C2C 119.2(2) . . ?
O1C C1C C6C 118.7(2) . . ?
C2C C1C C6C 122.1(2) . . ?
C3C C2C C1C 118.2(2) . . ?
C3C C2C C7B 118.7(2) . . ?
C1C C2C C7B 123.0(2) . . ?
C4C C3C C2C 122.2(2) . . ?
C4C C3C H3C 118.9 . . ?
C2C C3C H3C 118.9 . . ?
C3C C4C C5C 117.6(2) . . ?
C3C C4C C41C 122.3(2) . . ?
C5C C4C C41C 120.1(2) . . ?
C6C C5C C4C 123.5(2) . . ?
C6C C5C H5C 118.3 . . ?
C4C C5C H5C 118.3 . . ?
C5C C6C C1C 116.5(2) . . ?
C5C C6C C7C 121.7(2) . . ?
C1C C6C C7C 121.8(2) . . ?
C73C C7C C72C 107.1(3) . . ?
C73C C7C C6C 111.5(2) . . ?
C72C C7C C6C 110.4(2) . . ?
C73C C7C C71C 107.1(3) . . ?
C72C C7C C71C 110.7(3) . . ?
C6C C7C C71C 110.0(2) . . ?
C44C C41C C42C 109.2(3) . . ?
C44C C41C C43C 108.3(3) . . ?
C42C C41C C43C 108.4(3) . . ?
C44C C41C C4C 112.0(2) . . ?
C42C C41C C4C 108.7(2) . . ?
C43C C41C C4C 110.3(2) . . ?
C41C C42C H42G 109.5 . . ?
C41C C42C H42H 109.5 . . ?
H42G C42C H42H 109.5 . . ?
C41C C42C H42I 109.5 . . ?
H42G C42C H42I 109.5 . . ?
H42H C42C H42I 109.5 . . ?
C41C C43C H43G 109.5 . . ?
C41C C43C H43H 109.5 . . ?
H43G C43C H43H 109.5 . . ?
C41C C43C H43I 109.5 . . ?
H43G C43C H43I 109.5 . . ?
H43H C43C H43I 109.5 . . ?
C41C C44C H44G 109.5 . . ?
C41C C44C H44H 109.5 . . ?
H44G C44C H44H 109.5 . . ?
C41C C44C H44I 109.5 . . ?
H44G C44C H44I 109.5 . . ?
H44H C44C H44I 109.5 . . ?
C7C C71C H71A 109.5 . . ?
C7C C71C H71B 109.5 . . ?
H71A C71C H71B 109.5 . . ?
C7C C71C H71C 109.5 . . ?
H71A C71C H71C 109.5 . . ?
H71B C71C H71C 109.5 . . ?
C7C C72C H72A 109.5 . . ?
C7C C72C H72B 109.5 . . ?
H72A C72C H72B 109.5 . . ?
C7C C72C H72C 109.5 . . ?
H72A C72C H72C 109.5 . . ?
H72B C72C H72C 109.5 . . ?
C7C C73C H73A 109.5 . . ?
C7C C73C H73B 109.5 . . ?
H73A C73C H73B 109.5 . . ?
C7C C73C H73C 109.5 . . ?
H73A C73C H73C 109.5 . . ?
H73B C73C H73C 109.5 . . ?
O1 V1 O1B 107.89(9) . . ?
O1 V1 O1C 110.00(9) . . ?
O1B V1 O1C 108.15(8) . . ?
O1 V1 O1A 109.85(9) . . ?
O1B V1 O1A 112.53(8) . . ?
O1C V1 O1A 108.39(8) . . ?
N81 C82 C83 174.5(7) . . ?
C82 C83 H83A 109.5 . . ?
C82 C83 H83B 109.5 . . ?
H83A C83 H83B 109.5 . . ?
C82 C83 H83C 109.5 . . ?
H83A C83 H83C 109.5 . . ?
H83B C83 H83C 109.5 . . ?
N91 C92 C93 180.000(1) . . ?
C92 C93 H93A 109.5 . . ?
C92 C93 H93B 109.5 . . ?
H93A C93 H93B 109.5 . . ?
C92 C93 H93C 109.5 . . ?
H93A C93 H93C 109.5 . . ?
H93B C93 H93C 109.5 . . ?

loop_
_geom_bond_atom_site_label_1
_geom_bond_atom_site_label_2
_geom_bond_distance
_geom_bond_site_symmetry_2
_geom_bond_publ_flag
O1A C1A 1.374(3) 2_655 ?
O1A V1 1.7823(16) . ?
C1A O1A 1.374(3) 2_655 ?
C1A C6A 1.404(3) . ?
C1A C2A 1.408(3) . ?
C2A C3A 1.398(3) . ?
C2A C21A 1.544(4) . ?
C3A C4A 1.399(4) . ?
C3A H3A 0.9300 . ?
C4A C5A 1.391(3) . ?
C4A C41A 1.539(3) . ?
C5A C6A 1.396(3) . ?
C5A H5A 0.9300 . ?
C6A C7A 1.515(3) . ?
C41A C43Y 1.33(4) . ?
C41A C43A 1.497(6) . ?
C41A C44A 1.538(5) . ?
C41A C42A 1.567(6) . ?
C41A C42Y 1.59(4) . ?
C41A C44Y 1.62(3) . ?
C42A H42A 0.9600 . ?
C42A H42B 0.9600 . ?
C42A H42C 0.9600 . ?
C43A H43A 0.9600 . ?
C43A H43B 0.9600 . ?
C43A H43C 0.9600 . ?
C44A H44A 0.9600 . ?
C44A H44B 0.9600 . ?
C44A H44C 0.9600 . ?
C42Y H42Z 0.9600 . ?
C42Y H42Y 0.9600 . ?
C42Y H42X 0.9600 . ?
C43Y H43Z 0.9600 . ?
C43Y H43Y 0.9600 . ?
C43Y H43X 0.9600 . ?
C44Y H44Z 0.9600 . ?
C44Y H44Y 0.9600 . ?
C44Y H44X 0.9600 . ?
C21A C22A 1.527(4) . ?
C21A C24A 1.544(4) . ?
C21A C23A 1.548(4) . ?
C22A H22A 0.9600 . ?
C22A H22B 0.9600 . ?
C22A H22C 0.9600 . ?
C23A H23A 0.9600 . ?
C23A H23B 0.9600 . ?
C23A H23C 0.9600 . ?
C24A H24A 0.9600 . ?
C24A H24B 0.9600 . ?
C24A H24C 0.9600 . ?
C7A C2B 1.524(3) . ?
C7A H7A1 0.9700 . ?
C7A H7A2 0.9700 . ?
O1B C1B 1.369(3) . ?
O1B V1 1.7707(16) . ?
C1B C6B 1.398(3) . ?
C1B C2B 1.403(3) . ?
C2B C3B 1.394(3) . ?
C3B C4B 1.393(4) . ?
C3B H3B 0.9300 . ?
C4B C5B 1.395(4) . ?
C4B C41B 1.548(4) . ?
C5B C6B 1.400(3) . ?
C5B H5B 0.9300 . ?
C6B C7B 1.521(3) . ?
C7B C2C 1.521(3) . ?
C7B H7B1 0.9700 . ?
C7B H7B2 0.9700 . ?
C41B C43Z 1.492(13) . ?
C41B C42B 1.492(10) . ?
C41B C42Z 1.495(10) . ?
C41B C43B 1.537(8) . ?
C41B C44B 1.549(7) . ?
C41B C44Z 1.596(9) . ?
C42B H42D 0.9600 . ?
C42B H42E 0.9600 . ?
C42B H42F 0.9600 . ?
C43B H43D 0.9600 . ?
C43B H43E 0.9600 . ?
C43B H43F 0.9600 . ?
C44B H44D 0.9600 . ?
C44B H443 0.9600 . ?
C44B H44F 0.9600 . ?
C42Z H42W 0.9600 . ?
C42Z H42V 0.9600 . ?
C42Z H42U 0.9600 . ?
C43Z H43W 0.9600 . ?
C43Z H43V 0.9600 . ?
C43Z H43U 0.9600 . ?
C44Z H44W 0.9600 . ?
C44Z H44V 0.9600 . ?
C44Z H44U 0.9600 . ?
O1C C1C 1.374(3) . ?
O1C V1 1.7760(17) . ?
C1C C2C 1.404(3) . ?
C1C C6C 1.409(3) . ?
C2C C3C 1.399(3) . ?
C3C C4C 1.383(3) . ?
C3C H3C 0.9300 . ?
C4C C5C 1.401(4) . ?
C4C C41C 1.544(3) . ?
C5C C6C 1.396(3) . ?
C5C H5C 0.9300 . ?
C6C C7C 1.544(3) . ?
C7C C73C 1.537(4) . ?
C7C C72C 1.539(4) . ?
C7C C71C 1.548(4) . ?
C41C C44C 1.529(4) . ?
C41C C42C 1.532(4) . ?
C41C C43C 1.540(4) . ?
C42C H42G 0.9600 . ?
C42C H42H 0.9600 . ?
C42C H42I 0.9600 . ?
C43C H43G 0.9600 . ?
C43C H43H 0.9600 . ?
C43C H43I 0.9600 . ?
C44C H44G 0.9600 . ?
C44C H44H 0.9600 . ?
C44C H44I 0.9600 . ?
C71C H71A 0.9600 . ?
C71C H71B 0.9600 . ?
C71C H71C 0.9600 . ?
C72C H72A 0.9600 . ?
C72C H72B 0.9600 . ?
C72C H72C 0.9600 . ?
C73C H73A 0.9600 . ?
C73C H73B 0.9600 . ?
C73C H73C 0.9600 . ?
V1 O1 1.5954(18) . ?
N81 C82 1.130(6) . ?
C82 C83 1.380(6) . ?
C83 H83A 0.9600 . ?
C83 H83B 0.9600 . ?
C83 H83C 0.9600 . ?
N91 C92 1.138(7) . ?
C92 C93 1.429(7) . ?
C93 H93A 0.9600 . ?
C93 H93B 0.9600 . ?
C93 H93C 0.9600 . ?

loop_
_geom_torsion_atom_site_label_1
_geom_torsion_atom_site_label_2
_geom_torsion_atom_site_label_3
_geom_torsion_atom_site_label_4
_geom_torsion
_geom_torsion_site_symmetry_1
_geom_torsion_site_symmetry_2
_geom_torsion_site_symmetry_3
_geom_torsion_site_symmetry_4
_geom_torsion_publ_flag
O1A C1A C2A C3A 175.2(2) 2_655 . . . ?
C6A C1A C2A C3A 0.8(4) . . . . ?
O1A C1A C2A C21A -1.4(4) 2_655 . . . ?
C6A C1A C2A C21A -175.9(2) . . . . ?
C1A C2A C3A C4A -0.6(4) . . . . ?
C21A C2A C3A C4A 176.0(3) . . . . ?
C2A C3A C4A C5A 0.6(4) . . . . ?
C2A C3A C4A C41A -175.3(3) . . . . ?
C3A C4A C5A C6A -0.6(4) . . . . ?
C41A C4A C5A C6A 175.2(2) . . . . ?
C4A C5A C6A C1A 0.7(4) . . . . ?
C4A C5A C6A C7A -173.3(2) . . . . ?
O1A C1A C6A C5A -175.4(2) 2_655 . . . ?
C2A C1A C6A C5A -0.8(3) . . . . ?
O1A C1A C6A C7A -1.6(3) 2_655 . . . ?
C2A C1A C6A C7A 173.0(2) . . . . ?
C5A C4A C41A C43Y -69(2) . . . . ?
C3A C4A C41A C43Y 107(2) . . . . ?
C5A C4A C41A C43A 132.8(4) . . . . ?
C3A C4A C41A C43A -51.5(4) . . . . ?
C5A C4A C41A C44A 8.7(5) . . . . ?
C3A C4A C41A C44A -175.6(4) . . . . ?
C5A C4A C41A C42A -107.2(4) . . . . ?
C3A C4A C41A C42A 68.5(4) . . . . ?
C5A C4A C41A C42Y 64.5(15) . . . . ?
C3A C4A C41A C42Y -119.8(15) . . . . ?
C5A C4A C41A C44Y 165.5(12) . . . . ?
C3A C4A C41A C44Y -18.9(12) . . . . ?
C3A C2A C21A C22A 121.3(3) . . . . ?
C1A C2A C21A C22A -62.2(3) . . . . ?
C3A C2A C21A C24A 1.1(4) . . . . ?
C1A C2A C21A C24A 177.6(3) . . . . ?
C3A C2A C21A C23A -116.9(3) . . . . ?
C1A C2A C21A C23A 59.5(3) . . . . ?
C5A C6A C7A C2B 96.0(2) . . . . ?
C1A C6A C7A C2B -77.8(3) . . . . ?
V1 O1B C1B C6B -2.6(4) . . . . ?
V1 O1B C1B C2B 175.03(18) . . . . ?
O1B C1B C2B C3B -177.8(2) . . . . ?
C6B C1B C2B C3B -0.2(3) . . . . ?
O1B C1B C2B C7A -0.7(3) . . . . ?
C6B C1B C2B C7A 176.9(2) . . . . ?
C6A C7A C2B C3B 8.1(3) . . . . ?
C6A C7A C2B C1B -168.84(19) . . . . ?
C1B C2B C3B C4B -0.2(4) . . . . ?
C7A C2B C3B C4B -177.1(2) . . . . ?
C2B C3B C4B C5B -0.4(4) . . . . ?
C2B C3B C4B C41B 179.5(3) . . . . ?
C3B C4B C5B C6B 1.3(4) . . . . ?
C41B C4B C5B C6B -178.6(3) . . . . ?
O1B C1B C6B C5B 178.6(2) . . . . ?
C2B C1B C6B C5B 1.0(3) . . . . ?
O1B C1B C6B C7B 4.7(3) . . . . ?
C2B C1B C6B C7B -172.9(2) . . . . ?
C4B C5B C6B C1B -1.6(4) . . . . ?
C4B C5B C6B C7B 172.4(2) . . . . ?
C1B C6B C7B C2C 82.6(3) . . . . ?
C5B C6B C7B C2C -91.2(3) . . . . ?
C3B C4B C41B C43Z -170.7(7) . . . . ?
C5B C4B C41B C43Z 9.2(8) . . . . ?
C3B C4B C41B C42B -5.7(7) . . . . ?
C5B C4B C41B C42B 174.2(6) . . . . ?
C3B C4B C41B C42Z 66.8(5) . . . . ?
C5B C4B C41B C42Z -113.3(5) . . . . ?
C3B C4B C41B C43B 114.7(4) . . . . ?
C5B C4B C41B C43B -65.4(5) . . . . ?
C3B C4B C41B C44B -131.5(4) . . . . ?
C5B C4B C41B C44B 48.3(4) . . . . ?
C3B C4B C41B C44Z -44.1(5) . . . . ?
C5B C4B C41B C44Z 135.8(4) . . . . ?
V1 O1C C1C C2C 37.2(3) . . . . ?
V1 O1C C1C C6C -142.7(2) . . . . ?
O1C C1C C2C C3C -178.3(2) . . . . ?
C6C C1C C2C C3C 1.6(3) . . . . ?
O1C C1C C2C C7B -1.1(3) . . . . ?
C6C C1C C2C C7B 178.9(2) . . . . ?
C6B C7B C2C C3C 77.8(3) . . . . ?
C6B C7B C2C C1C -99.4(3) . . . . ?
C1C C2C C3C C4C 0.3(3) . . . . ?
C7B C2C C3C C4C -177.1(2) . . . . ?
C2C C3C C4C C5C -1.8(4) . . . . ?
C2C C3C C4C C41C 179.3(2) . . . . ?
C3C C4C C5C C6C 1.5(4) . . . . ?
C41C C4C C5C C6C -179.6(2) . . . . ?
C4C C5C C6C C1C 0.3(4) . . . . ?
C4C C5C C6C C7C 179.5(2) . . . . ?
O1C C1C C6C C5C 178.0(2) . . . . ?
C2C C1C C6C C5C -1.9(3) . . . . ?
O1C C1C C6C C7C -1.2(3) . . . . ?
C2C C1C C6C C7C 178.9(2) . . . . ?
C5C C6C C7C C73C 3.2(4) . . . . ?
C1C C6C C7C C73C -177.7(3) . . . . ?
C5C C6C C7C C72C 122.1(3) . . . . ?
C1C C6C C7C C72C -58.7(3) . . . . ?
C5C C6C C7C C71C -115.5(3) . . . . ?
C1C C6C C7C C71C 63.7(3) . . . . ?
C3C C4C C41C C44C -8.2(4) . . . . ?
C5C C4C C41C C44C 172.9(3) . . . . ?
C3C C4C C41C C42C 112.5(3) . . . . ?
C5C C4C C41C C42C -66.4(3) . . . . ?
C3C C4C C41C C43C -128.8(3) . . . . ?
C5C C4C C41C C43C 52.3(3) . . . . ?
C1B O1B V1 O1 -166.3(2) . . . . ?
C1B O1B V1 O1C -47.3(3) . . . . ?
C1B O1B V1 O1A 72.4(3) . . . . ?
C1C O1C V1 O1 133.1(2) . . . . ?
C1C O1C V1 O1B 15.5(3) . . . . ?
C1C O1C V1 O1A -106.7(2) . . . . ?
C1A O1A V1 O1 -19.1(3) 2_655 . . . ?
C1A O1A V1 O1B 101.1(2) 2_655 . . . ?
C1A O1A V1 O1C -139.3(2) 2_655 . . . ?
